data_2239867
loop_
_publ_author_name
'Son, Kyung-sun'
'Woo, Jeong Oh'
'Kim, Daeyoung'
'Kang, Sung Kwon'

_publ_section_title
;
 Crystal structure of 2,6-bis[(1<i>H</i>-pyrazol-1-yl)methyl]pyridine
;
_journal_coeditor_code IS5371
_journal_issue 9
_journal_name_full 'Acta Crystallographica Section E'
_journal_page_first o973
_journal_paper_doi 10.1107/S1600536814017474
_journal_volume 70
_journal_year 2014
_chemical_formula_iupac 'C13 H13 N5'
_chemical_formula_moiety 'C13 H13 N5'
_chemical_formula_sum 'C13 H13 N5'
_chemical_formula_weight 239.28
_chemical_name_systematic
;
2,6-Bis[(1<i>H</i>-pyrazol-1-yl)methyl]pyridine
;
_space_group_IT_number 14
_symmetry_cell_setting monoclinic
_symmetry_space_group_name_Hall '-P 2yn'
_symmetry_space_group_name_H-M 'P 1 21/n 1'
_atom_sites_solution_hydrogens geom
_audit_creation_method 'WinGX routine CIF_UPDATE'
_cell_angle_alpha 90
_cell_angle_beta 95.471(5)
_cell_angle_gamma 90
_cell_formula_units_Z 4
_cell_length_a 7.481(3)
_cell_length_b 9.076(4)
_cell_length_c 19.021(8)
_cell_measurement_reflns_used 5271
_cell_measurement_temperature 296(2)
_cell_measurement_theta_max 25.47
_cell_measurement_theta_min 2.15
_cell_volume 1285.6(9)
_computing_cell_refinement 'SAINT (Bruker, 2002)'
_computing_data_collection 'SMART (Bruker, 2002)'
_computing_data_reduction 'SAINT (Bruker, 2002)'
_computing_molecular_graphics 'ORTEP-3 for Windows (Farrugia, 2012)'
_computing_publication_material 'WinGX (Farrugia, 2012)'
_computing_structure_refinement 'SHELXL2013 (Sheldrick, 2008)'
_computing_structure_solution 'SHELXS2013 (Sheldrick, 2008)'
_diffrn_ambient_temperature 296(2)
_diffrn_measured_fraction_theta_full 1
_diffrn_measured_fraction_theta_max 0.997
_diffrn_measurement_device_type 'Bruker SMART CCD area-detector'
_diffrn_measurement_method '\f and \w scans'
_diffrn_radiation_type MoK\a
_diffrn_radiation_wavelength 0.71073
_diffrn_reflns_av_R_equivalents 0.0398
_diffrn_reflns_limit_h_max 9
_diffrn_reflns_limit_h_min -9
_diffrn_reflns_limit_k_max 12
_diffrn_reflns_limit_k_min -12
_diffrn_reflns_limit_l_max 25
_diffrn_reflns_limit_l_min -25
_diffrn_reflns_number 25319
_diffrn_reflns_theta_full 25.242
_diffrn_reflns_theta_max 28.156
_diffrn_reflns_theta_min 2.151
_exptl_absorpt_coefficient_mu 0.08
_exptl_absorpt_correction_type none
_exptl_crystal_colour colourless
_exptl_crystal_density_diffrn 1.236
_exptl_crystal_description block
_exptl_crystal_F_000 504
_exptl_crystal_size_max 0.26
_exptl_crystal_size_mid 0.2
_exptl_crystal_size_min 0.15
_refine_diff_density_max 0.237
_refine_diff_density_min -0.284
_refine_ls_extinction_method none
_refine_ls_goodness_of_fit_ref 1.091
_refine_ls_hydrogen_treatment constr
_refine_ls_matrix_type full
_refine_ls_number_parameters 163
_refine_ls_number_reflns 3136
_refine_ls_number_restraints 0
_refine_ls_restrained_S_all 1.091
_refine_ls_R_factor_all 0.0869
_refine_ls_R_factor_gt 0.0604
_refine_ls_shift/su_max 0
_refine_ls_shift/su_mean 0
_refine_ls_structure_factor_coef Fsqd
_refine_ls_weighting_details 'w=1/[\s^2^(Fo^2^)+(0.0539P)^2^+0.4331P] where P=(Fo^2^+2Fc^2^)/3'
_refine_ls_weighting_scheme calc
_refine_ls_wR_factor_ref 0.1489
_reflns_number_gt 2260
_reflns_number_total 3136
_reflns_threshold_expression I>2\s(I)
_cod_data_source_file is5371sup1.cif
_cod_data_source_block I
_cod_original_cell_volume 1285.7(9)
_cod_original_sg_symbol_H-M 'P 21/n'
_cod_database_code 2239867
_cod_database_fobs_code 2239867
_shelxl_version_number .2013

loop_
_space_group_symop_operation_xyz
'x, y, z'
'-x+1/2, y+1/2, -z+1/2'
'-x, -y, -z'
'x-1/2, -y-1/2, z-1/2'

loop_
_atom_site_type_symbol
_atom_site_label
_atom_site_fract_x
_atom_site_fract_y
_atom_site_fract_z
_atom_site_U_iso_or_equiv
_atom_site_adp_type
_atom_site_calc_flag
_atom_site_occupancy
N N1 -0.0152(2) 0.79070(17) 0.01406(8) 0.0502(4) Uani d 1
C C2 -0.1286(3) 0.7141(2) -0.02875(11) 0.0576(5) Uani d 1
H H2 -0.2403 0.6823 -0.0172 0.069 Uiso calc 1
C C3 -0.0626(3) 0.6867(2) -0.09235(11) 0.0637(6) Uani d 1
H H3 -0.1184 0.6351 -0.1306 0.076 Uiso calc 1
C C4 0.1019(3) 0.7512(2) -0.08738(10) 0.0569(5) Uani d 1
H H4 0.1821 0.7522 -0.1218 0.068 Uiso calc 1
N N5 0.12629(18) 0.81324(15) -0.02326(8) 0.0438(4) Uani d 1
C C6 0.2836(2) 0.88545(19) 0.01027(11) 0.0529(5) Uani d 1
H H6A 0.2458 0.9661 0.0388 0.063 Uiso calc 1
H H6B 0.3512 0.9272 -0.026 0.063 Uiso calc 1
C C7 0.4057(2) 0.78510(17) 0.05647(9) 0.0382(4) Uani d 1
C C8 0.3819(2) 0.63422(19) 0.05958(10) 0.0481(4) Uani d 1
H H8 0.2873 0.5885 0.0327 0.058 Uiso calc 1
C C9 0.5017(2) 0.5534(2) 0.10339(10) 0.0544(5) Uani d 1
H H9 0.4889 0.4517 0.1065 0.065 Uiso calc 1
C C10 0.6403(2) 0.62335(19) 0.14246(9) 0.0497(4) Uani d 1
H H10 0.7221 0.5703 0.1724 0.06 Uiso calc 1
C C11 0.6554(2) 0.77450(18) 0.13620(8) 0.0424(4) Uani d 1
N N12 0.53963(18) 0.85448(15) 0.09409(7) 0.0402(3) Uani d 1
C C13 0.8035(3) 0.8643(2) 0.17501(11) 0.0619(5) Uani d 1
H H13A 0.8628 0.9211 0.1408 0.074 Uiso calc 1
H H13B 0.7503 0.9334 0.2059 0.074 Uiso calc 1
N N14 0.9367(2) 0.77839(17) 0.21661(8) 0.0504(4) Uani d 1
N N15 0.9129(2) 0.7377(2) 0.28293(8) 0.0620(5) Uani d 1
C C16 1.0538(3) 0.6541(3) 0.30142(12) 0.0687(6) Uani d 1
H H16 1.0754 0.61 0.3455 0.082 Uiso calc 1
C C17 1.1637(3) 0.6396(3) 0.24904(14) 0.0860(8) Uani d 1
H H17 1.2698 0.5859 0.25 0.103 Uiso calc 1
C C18 1.0849(3) 0.7199(3) 0.19552(12) 0.0785(7) Uani d 1
H H18 1.1269 0.7323 0.1514 0.094 Uiso calc 1

loop_
_atom_site_aniso_label
_atom_site_aniso_U_11
_atom_site_aniso_U_22
_atom_site_aniso_U_33
_atom_site_aniso_U_12
_atom_site_aniso_U_13
_atom_site_aniso_U_23
N1 0.0469(8) 0.0497(9) 0.0545(9) -0.0040(7) 0.0074(7) 0.0014(7)
C2 0.0445(10) 0.0549(11) 0.0728(13) -0.0086(9) 0.0029(9) -0.0026(10)
C3 0.0622(13) 0.0643(13) 0.0615(13) -0.0056(10) -0.0110(10) -0.0094(10)
C4 0.0613(12) 0.0639(12) 0.0458(10) 0.0064(10) 0.0063(9) 0.0065(9)
N5 0.0406(7) 0.0410(8) 0.0486(8) -0.0031(6) -0.0016(6) 0.0103(6)
C6 0.0475(10) 0.0387(9) 0.0696(12) -0.0087(8) -0.0093(9) 0.0157(8)
C7 0.0357(8) 0.0361(8) 0.0435(9) -0.0018(6) 0.0068(7) 0.0050(7)
C8 0.0437(9) 0.0375(9) 0.0616(11) -0.0065(7) -0.0034(8) 0.0042(8)
C9 0.0583(11) 0.0314(8) 0.0721(13) -0.0021(8) -0.0015(9) 0.0070(8)
C10 0.0550(11) 0.0414(9) 0.0512(10) 0.0062(8) -0.0033(8) 0.0083(8)
C11 0.0476(9) 0.0409(9) 0.0385(8) 0.0012(7) 0.0025(7) 0.0003(7)
N12 0.0441(8) 0.0340(7) 0.0419(7) -0.0017(6) 0.0015(6) 0.0032(6)
C13 0.0706(13) 0.0468(11) 0.0633(12) -0.0017(9) -0.0204(10) -0.0002(9)
N14 0.0540(9) 0.0551(9) 0.0396(8) -0.0044(7) -0.0075(7) 0.0015(7)
N15 0.0639(10) 0.0806(12) 0.0411(9) -0.0067(9) 0.0033(8) 0.0023(8)
C16 0.0755(14) 0.0739(14) 0.0521(12) -0.0096(12) -0.0173(11) 0.0148(11)
C17 0.0613(14) 0.115(2) 0.0787(17) 0.0220(14) -0.0098(13) 0.0017(15)
C18 0.0617(13) 0.121(2) 0.0539(13) 0.0083(14) 0.0119(11) 0.0059(13)

loop_
_atom_type_symbol
_atom_type_description
_atom_type_scat_dispersion_real
_atom_type_scat_dispersion_imag
_atom_type_scat_source
C C 0.0033 0.0016 'International Tables Vol C Tables 4.2.6.8 and 6.1.1.4'
H H 0 0 'International Tables Vol C Tables 4.2.6.8 and 6.1.1.4'
N N 0.0061 0.0033 'International Tables Vol C Tables 4.2.6.8 and 6.1.1.4'

loop_
_geom_angle_atom_site_label_1
_geom_angle_atom_site_label_2
_geom_angle_atom_site_label_3
_geom_angle
C2 N1 N5 104.28(15)
N1 C2 C3 112.10(18)
N1 C2 H2 123.9
C3 C2 H2 123.9
C4 C3 C2 105.09(18)
C4 C3 H3 127.5
C2 C3 H3 127.5
N5 C4 C3 106.77(18)
N5 C4 H4 126.6
C3 C4 H4 126.6
C4 N5 N1 111.76(15)
C4 N5 C6 128.93(17)
N1 N5 C6 119.07(15)
N5 C6 C7 113.96(14)
N5 C6 H6A 108.8
C7 C6 H6A 108.8
N5 C6 H6B 108.8
C7 C6 H6B 108.8
H6A C6 H6B 107.7
N12 C7 C8 122.57(15)
N12 C7 C6 114.16(14)
C8 C7 C6 123.27(15)
C9 C8 C7 118.33(16)
C9 C8 H8 120.8
C7 C8 H8 120.8
C10 C9 C8 119.73(16)
C10 C9 H9 120.1
C8 C9 H9 120.1
C9 C10 C11 118.44(16)
C9 C10 H10 120.8
C11 C10 H10 120.8
N12 C11 C10 122.49(16)
N12 C11 C13 113.78(15)
C10 C11 C13 123.73(16)
C7 N12 C11 118.43(14)
N14 C13 C11 114.41(16)
N14 C13 H13A 108.7
C11 C13 H13A 108.7
N14 C13 H13B 108.7
C11 C13 H13B 108.7
H13A C13 H13B 107.6
C18 N14 N15 111.34(17)
C18 N14 C13 127.23(18)
N15 N14 C13 121.22(17)
C16 N15 N14 103.57(17)
N15 C16 C17 112.7(2)
N15 C16 H16 123.7
C17 C16 H16 123.7
C18 C17 C16 104.5(2)
C18 C17 H17 127.7
C16 C17 H17 127.7
N14 C18 C17 107.9(2)
N14 C18 H18 126
C17 C18 H18 126

loop_
_geom_bond_atom_site_label_1
_geom_bond_atom_site_label_2
_geom_bond_distance
N1 C2 1.317(2)
N1 N5 1.345(2)
C2 C3 1.372(3)
C2 H2 0.93
C3 C4 1.358(3)
C3 H3 0.93
C4 N5 1.340(2)
C4 H4 0.93
N5 C6 1.442(2)
C6 C7 1.511(2)
C6 H6A 0.97
C6 H6B 0.97
C7 N12 1.332(2)
C7 C8 1.383(2)
C8 C9 1.376(2)
C8 H8 0.93
C9 C10 1.372(2)
C9 H9 0.93
C10 C11 1.383(2)
C10 H10 0.93
C11 N12 1.336(2)
C11 C13 1.511(2)
C13 N14 1.441(2)
C13 H13A 0.97
C13 H13B 0.97
N14 C18 1.326(3)
N14 N15 1.343(2)
N15 C16 1.319(3)
C16 C17 1.357(3)
C16 H16 0.93
C17 C18 1.342(3)
C17 H17 0.93
C18 H18 0.93

loop_
_geom_hbond_atom_site_label_D
_geom_hbond_atom_site_label_H
_geom_hbond_atom_site_label_A
_geom_hbond_site_symmetry_A
_geom_hbond_distance_DH
_geom_hbond_distance_HA
_geom_hbond_distance_DA
_geom_hbond_angle_DHA
C4 H4 N15 4_575 0.93 2.62 3.550(3) 178
C6 H6B N12 3_675 0.97 2.54 3.430(2) 152
